data_2243885
loop_
_publ_author_name
'Naumann, Roxanne A.'
'Ziller, Joseph W.'
'Liberman-Martin, Allegra L.'

_publ_section_title
;
 Crystal structure of
 2-(2,6-diisopropylphenyl)-<i>N</i>,<i>N</i>-diethyl-3,3-dimethyl-2-azaspiro[4.5]decan-1-amine:
 a diethylamine adduct of a cyclic(alkyl)(amino)carbene (CAAC)
;
_journal_coeditor_code ZL5021
_journal_issue 9
_journal_name_full 'Acta Crystallographica Section E'
_journal_page_first
;
;
_journal_paper_doi 10.1107/S2056989021007854
_journal_volume 77
_journal_year 2021
_chemical_formula_iupac 'C27 H46 N2'
_chemical_formula_moiety 'C27 H46 N2'
_chemical_formula_sum 'C27 H46 N2'
_chemical_formula_weight 398.66
_chemical_name_systematic 2-(2,6-Diisopropylbenzene)-<i>N</i>,<i>N</i>-diethyl-3,3-dimethyl-2-azaspiro[4.5]decan-1-amine
_space_group_crystal_system monoclinic
_space_group_IT_number 14
_space_group_name_Hall '-P 2yn'
_space_group_name_H-M_alt 'P 1 21/n 1'
_atom_sites_solution_hydrogens geom
_atom_sites_solution_primary direct
_atom_sites_solution_secondary difmap
_audit_creation_method SHELXL-2014/7
_cell_angle_alpha 90
_cell_angle_beta 96.4589(16)
_cell_angle_gamma 90
_cell_formula_units_Z 4
_cell_length_a 12.3319(11)
_cell_length_b 14.4082(13)
_cell_length_c 13.6155(12)
_cell_measurement_reflns_used 9991
_cell_measurement_temperature 93(2)
_cell_measurement_theta_max 30.48
_cell_measurement_theta_min 2.18
_cell_volume 2403.9(4)
_computing_cell_refinement
;
SAINT (Bruker, 2014)
;
_computing_data_collection
;
APEX2 (Bruker, 2014)
;
_computing_data_reduction
;
SAINT (Bruker, 2014)
;
_computing_molecular_graphics
;
SHELXTL (Sheldrick, 2008)
;
_computing_publication_material
;
SHELXTL (Sheldrick, 2008)
;
_computing_structure_refinement
;
<i>SHELXL2014/7</i> (Sheldrick, 2015b)
;
_computing_structure_solution
;
<i>SHELXT2014/4</i> (Sheldrick, 2015a)
;
_diffrn_ambient_temperature 93(2)
_diffrn_measured_fraction_theta_full 1.000
_diffrn_measured_fraction_theta_max 1.000
_diffrn_measurement_device_type 'Bruker SMART APEXII CCD'
_diffrn_measurement_method '\f and \w scans'
_diffrn_radiation_type MoK\a
_diffrn_radiation_wavelength 0.71073
_diffrn_reflns_av_R_equivalents 0.0690
_diffrn_reflns_av_unetI/netI 0.0425
_diffrn_reflns_limit_h_max 17
_diffrn_reflns_limit_h_min -17
_diffrn_reflns_limit_k_max 20
_diffrn_reflns_limit_k_min -20
_diffrn_reflns_limit_l_max 18
_diffrn_reflns_limit_l_min -18
_diffrn_reflns_number 57200
_diffrn_reflns_theta_full 25.242
_diffrn_reflns_theta_max 29.575
_diffrn_reflns_theta_min 2.065
_diffrn_source 'fine-focus sealed tube'
_exptl_absorpt_coefficient_mu 0.063
_exptl_absorpt_correction_T_max 0.8622
_exptl_absorpt_correction_T_min 0.8228
_exptl_absorpt_correction_type multi-scan
_exptl_absorpt_process_details
;
(SADABS; Bruker, 2014)
;
_exptl_crystal_colour colorless
_exptl_crystal_density_diffrn 1.102
_exptl_crystal_density_method not_measured
_exptl_crystal_description irregular
_exptl_crystal_F_000 888
_exptl_crystal_size_max 0.250
_exptl_crystal_size_mid 0.248
_exptl_crystal_size_min 0.191
_refine_diff_density_max 0.381
_refine_diff_density_min -0.250
_refine_ls_extinction_method none
_refine_ls_goodness_of_fit_ref 1.018
_refine_ls_hydrogen_treatment constr
_refine_ls_matrix_type full
_refine_ls_number_parameters 270
_refine_ls_number_reflns 6744
_refine_ls_number_restraints 0
_refine_ls_restrained_S_all 1.018
_refine_ls_R_factor_all 0.0721
_refine_ls_R_factor_gt 0.0482
_refine_ls_shift/su_max 0.000
_refine_ls_shift/su_mean 0.000
_refine_ls_structure_factor_coef Fsqd
_refine_ls_weighting_details 'w=1/[\s^2^(Fo^2^)+(0.0481P)^2^+1.1815P] where P=(Fo^2^+2Fc^2^)/3'
_refine_ls_weighting_scheme calc
_refine_ls_wR_factor_gt 0.1058
_refine_ls_wR_factor_ref 0.1207
_reflns_number_gt 5087
_reflns_number_total 6744
_reflns_threshold_expression 'I > 2\s(I)'
_cod_data_source_file zl5021sup1.cif
_cod_data_source_block I
_cod_original_sg_symbol_H-M 'P 21/n'
_cod_database_code 2243885
_shelx_space_group_comment
;
The symmetry employed for this shelxl refinement is uniquely defined
by the following loop, which should always be used as a source of
symmetry information in preference to the above space-group names.
They are only intended as comments.
;
_shelx_estimated_absorpt_t_min 0.984
_shelx_estimated_absorpt_t_max 0.988

loop_
_space_group_symop_operation_xyz
'x, y, z'
'-x+1/2, y+1/2, -z+1/2'
'-x, -y, -z'
'x-1/2, -y-1/2, z-1/2'

loop_
_atom_site_type_symbol
_atom_site_label
_atom_site_fract_x
_atom_site_fract_y
_atom_site_fract_z
_atom_site_U_iso_or_equiv
_atom_site_adp_type
_atom_site_calc_flag
_atom_site_occupancy
_atom_site_disorder_assembly
_atom_site_disorder_group
N N1 0.21509(8) 0.23294(7) 0.51919(7) 0.0098(2) Uani d 1 . .
N N2 0.19958(8) 0.23854(7) 0.33444(7) 0.0116(2) Uani d 1 . .
C C1 0.26502(9) 0.25804(8) 0.42898(8) 0.0098(2) Uani d 1 . .
H H1A 0.2755 0.3269 0.4316 0.012 Uiso calc 1 . .
C C2 0.38287(9) 0.21455(8) 0.44118(8) 0.0100(2) Uani d 1 . .
C C3 0.40228(9) 0.19144(8) 0.55256(8) 0.0116(2) Uani d 1 . .
H H3A 0.4473 0.1347 0.5633 0.014 Uiso calc 1 . .
H H3B 0.4410 0.2432 0.5892 0.014 Uiso calc 1 . .
C C4 0.28990(9) 0.17623(8) 0.58916(9) 0.0112(2) Uani d 1 . .
C C5 0.46257(10) 0.28977(8) 0.41182(9) 0.0127(2) Uani d 1 . .
H H5A 0.4390 0.3100 0.3433 0.015 Uiso calc 1 . .
H H5B 0.4585 0.3442 0.4556 0.015 Uiso calc 1 . .
C C6 0.58148(10) 0.25689(9) 0.41836(9) 0.0149(2) Uani d 1 . .
H H6A 0.6277 0.3075 0.3970 0.018 Uiso calc 1 . .
H H6B 0.6078 0.2413 0.4878 0.018 Uiso calc 1 . .
C C7 0.59148(10) 0.17188(9) 0.35313(9) 0.0149(2) Uani d 1 . .
H H7A 0.6677 0.1492 0.3614 0.018 Uiso calc 1 . .
H H7B 0.5725 0.1890 0.2829 0.018 Uiso calc 1 . .
C C8 0.51526(10) 0.09514(9) 0.38112(9) 0.0140(2) Uani d 1 . .
H H8A 0.5397 0.0735 0.4490 0.017 Uiso calc 1 . .
H H8B 0.5193 0.0419 0.3357 0.017 Uiso calc 1 . .
C C9 0.39694(9) 0.12857(8) 0.37605(9) 0.0122(2) Uani d 1 . .
H H9A 0.3512 0.0775 0.3973 0.015 Uiso calc 1 . .
H H9B 0.3703 0.1438 0.3066 0.015 Uiso calc 1 . .
C C10 0.25722(10) 0.07300(8) 0.58361(9) 0.0144(2) Uani d 1 . .
H H10A 0.1848 0.0655 0.6058 0.022 Uiso calc 1 . .
H H10B 0.3107 0.0366 0.6262 0.022 Uiso calc 1 . .
H H10C 0.2554 0.0512 0.5152 0.022 Uiso calc 1 . .
C C11 0.29103(10) 0.20714(9) 0.69696(9) 0.0141(2) Uani d 1 . .
H H11A 0.3137 0.2723 0.7032 0.021 Uiso calc 1 . .
H H11B 0.3424 0.1685 0.7392 0.021 Uiso calc 1 . .
H H11C 0.2177 0.2004 0.7174 0.021 Uiso calc 1 . .
C C12 0.12797(10) 0.31610(9) 0.29816(9) 0.0152(3) Uani d 1 . .
H H12A 0.1066 0.3513 0.3554 0.018 Uiso calc 1 . .
H H12B 0.0607 0.2908 0.2612 0.018 Uiso calc 1 . .
C C13 0.18274(12) 0.38151(10) 0.23150(11) 0.0228(3) Uani d 1 . .
H H13A 0.1331 0.4328 0.2110 0.034 Uiso calc 1 . .
H H13B 0.2006 0.3477 0.1730 0.034 Uiso calc 1 . .
H H13C 0.2498 0.4062 0.2675 0.034 Uiso calc 1 . .
C C14 0.14360(10) 0.14878(9) 0.32281(9) 0.0142(2) Uani d 1 . .
H H14A 0.0682 0.1555 0.3404 0.017 Uiso calc 1 . .
H H14B 0.1821 0.1031 0.3686 0.017 Uiso calc 1 . .
C C15 0.13992(11) 0.11302(10) 0.21688(9) 0.0196(3) Uani d 1 . .
H H15A 0.1024 0.0530 0.2114 0.029 Uiso calc 1 . .
H H15B 0.2145 0.1056 0.1997 0.029 Uiso calc 1 . .
H H15C 0.1005 0.1575 0.1716 0.029 Uiso calc 1 . .
C C16 0.13925(9) 0.29785(8) 0.55420(8) 0.0101(2) Uani d 1 . .
C C17 0.16954(10) 0.39033(8) 0.58137(8) 0.0118(2) Uani d 1 . .
C C18 0.08998(10) 0.45134(9) 0.60845(9) 0.0150(2) Uani d 1 . .
H H18A 0.1097 0.5136 0.6250 0.018 Uiso calc 1 . .
C C19 -0.01697(10) 0.42321(9) 0.61176(9) 0.0167(3) Uani d 1 . .
H H19A -0.0700 0.4659 0.6298 0.020 Uiso calc 1 . .
C C20 -0.04562(10) 0.33259(9) 0.58858(9) 0.0153(3) Uani d 1 . .
H H20A -0.1185 0.3129 0.5927 0.018 Uiso calc 1 . .
C C21 0.03019(10) 0.26912(8) 0.55924(8) 0.0117(2) Uani d 1 . .
C C22 0.28572(10) 0.42758(8) 0.58449(9) 0.0124(2) Uani d 1 . .
H H22A 0.3346 0.3746 0.5717 0.015 Uiso calc 1 . .
C C23 0.29540(11) 0.50154(9) 0.50440(9) 0.0173(3) Uani d 1 . .
H H23A 0.2704 0.4754 0.4393 0.026 Uiso calc 1 . .
H H23B 0.3717 0.5210 0.5060 0.026 Uiso calc 1 . .
H H23C 0.2503 0.5553 0.5169 0.026 Uiso calc 1 . .
C C24 0.32675(11) 0.46913(10) 0.68579(10) 0.0192(3) Uani d 1 . .
H H24A 0.3178 0.4235 0.7377 0.029 Uiso calc 1 . .
H H24B 0.2845 0.5250 0.6970 0.029 Uiso calc 1 . .
H H24C 0.4041 0.4854 0.6873 0.029 Uiso calc 1 . .
C C25 -0.00794(10) 0.17054(9) 0.53442(9) 0.0134(2) Uani d 1 . .
H H25A 0.0520 0.1375 0.5050 0.016 Uiso calc 1 . .
C C26 -0.10981(11) 0.16883(10) 0.45862(10) 0.0213(3) Uani d 1 . .
H H26A -0.0967 0.2062 0.4010 0.032 Uiso calc 1 . .
H H26B -0.1720 0.1944 0.4886 0.032 Uiso calc 1 . .
H H26C -0.1259 0.1047 0.4378 0.032 Uiso calc 1 . .
C C27 -0.03084(11) 0.11760(10) 0.62790(10) 0.0207(3) Uani d 1 . .
H H27A 0.0339 0.1199 0.6767 0.031 Uiso calc 1 . .
H H27B -0.0484 0.0528 0.6109 0.031 Uiso calc 1 . .
H H27C -0.0926 0.1464 0.6557 0.031 Uiso calc 1 . .

loop_
_atom_site_aniso_label
_atom_site_aniso_U_11
_atom_site_aniso_U_22
_atom_site_aniso_U_33
_atom_site_aniso_U_12
_atom_site_aniso_U_13
_atom_site_aniso_U_23
N1 0.0099(4) 0.0105(5) 0.0093(4) 0.0021(4) 0.0023(3) 0.0011(4)
N2 0.0117(5) 0.0120(5) 0.0107(4) 0.0014(4) -0.0009(4) -0.0001(4)
C1 0.0103(5) 0.0100(5) 0.0090(5) 0.0001(4) 0.0015(4) -0.0003(4)
C2 0.0083(5) 0.0106(5) 0.0111(5) 0.0006(4) 0.0013(4) -0.0005(4)
C3 0.0102(5) 0.0128(6) 0.0116(5) 0.0012(4) 0.0007(4) 0.0007(4)
C4 0.0106(5) 0.0111(5) 0.0117(5) 0.0019(4) 0.0010(4) 0.0015(4)
C5 0.0122(5) 0.0120(6) 0.0144(5) -0.0019(4) 0.0036(4) -0.0015(4)
C6 0.0105(5) 0.0172(6) 0.0171(6) -0.0029(5) 0.0024(4) -0.0028(5)
C7 0.0101(5) 0.0177(6) 0.0172(6) -0.0002(5) 0.0028(4) -0.0027(5)
C8 0.0124(6) 0.0134(6) 0.0167(6) 0.0018(4) 0.0032(4) -0.0030(5)
C9 0.0105(5) 0.0120(6) 0.0144(5) -0.0001(4) 0.0026(4) -0.0026(4)
C10 0.0141(6) 0.0124(6) 0.0169(6) 0.0017(5) 0.0031(5) 0.0028(5)
C11 0.0157(6) 0.0161(6) 0.0105(5) 0.0028(5) 0.0017(4) 0.0019(4)
C12 0.0137(6) 0.0179(6) 0.0137(6) 0.0049(5) -0.0004(4) 0.0014(5)
C13 0.0246(7) 0.0209(7) 0.0232(7) 0.0059(6) 0.0034(5) 0.0080(5)
C14 0.0133(6) 0.0154(6) 0.0137(5) -0.0011(5) 0.0009(4) -0.0031(5)
C15 0.0187(6) 0.0234(7) 0.0163(6) -0.0020(5) -0.0004(5) -0.0069(5)
C16 0.0111(5) 0.0113(5) 0.0078(5) 0.0028(4) 0.0012(4) 0.0009(4)
C17 0.0131(5) 0.0130(6) 0.0092(5) 0.0018(4) 0.0009(4) 0.0004(4)
C18 0.0190(6) 0.0123(6) 0.0137(6) 0.0027(5) 0.0020(5) 0.0000(4)
C19 0.0158(6) 0.0190(6) 0.0157(6) 0.0085(5) 0.0039(5) 0.0009(5)
C20 0.0113(5) 0.0200(6) 0.0148(6) 0.0030(5) 0.0021(4) 0.0020(5)
C21 0.0118(5) 0.0143(6) 0.0091(5) 0.0011(4) 0.0009(4) 0.0010(4)
C22 0.0142(6) 0.0109(6) 0.0121(5) -0.0001(4) 0.0016(4) -0.0022(4)
C23 0.0217(7) 0.0123(6) 0.0182(6) -0.0023(5) 0.0034(5) 0.0001(5)
C24 0.0210(6) 0.0187(6) 0.0172(6) 0.0004(5) -0.0009(5) -0.0060(5)
C25 0.0109(5) 0.0158(6) 0.0137(5) -0.0011(4) 0.0023(4) 0.0004(5)
C26 0.0147(6) 0.0260(7) 0.0223(7) -0.0025(5) -0.0024(5) -0.0035(5)
C27 0.0192(6) 0.0220(7) 0.0219(7) -0.0027(5) 0.0065(5) 0.0046(5)

loop_
_atom_type_symbol
_atom_type_description
_atom_type_scat_dispersion_real
_atom_type_scat_dispersion_imag
_atom_type_scat_source
C C 0.0033 0.0016 'International Tables Vol C Tables 4.2.6.8 and 6.1.1.4'
H H 0.0000 0.0000 'International Tables Vol C Tables 4.2.6.8 and 6.1.1.4'
N N 0.0061 0.0033 'International Tables Vol C Tables 4.2.6.8 and 6.1.1.4'

loop_
_geom_angle_atom_site_label_1
_geom_angle_atom_site_label_2
_geom_angle_atom_site_label_3
_geom_angle_site_symmetry_1
_geom_angle_site_symmetry_3
_geom_angle
_geom_angle_publ_flag
C16 N1 C1 . . 117.52(9) ?
C16 N1 C4 . . 121.44(9) ?
C1 N1 C4 . . 112.25(9) ?
C14 N2 C1 . . 117.99(9) ?
C14 N2 C12 . . 112.05(9) ?
C1 N2 C12 . . 113.47(9) ?
N2 C1 N1 . . 116.25(9) ?
N2 C1 C2 . . 115.24(9) ?
N1 C1 C2 . . 106.30(9) ?
N2 C1 H1A . . 106.1 ?
N1 C1 H1A . . 106.1 ?
C2 C1 H1A . . 106.1 ?
C3 C2 C9 . . 112.07(10) ?
C3 C2 C5 . . 111.85(9) ?
C9 C2 C5 . . 107.34(9) ?
C3 C2 C1 . . 103.21(9) ?
C9 C2 C1 . . 114.88(9) ?
C5 C2 C1 . . 107.46(9) ?
C4 C3 C2 . . 107.61(9) ?
C4 C3 H3A . . 110.2 ?
C2 C3 H3A . . 110.2 ?
C4 C3 H3B . . 110.2 ?
C2 C3 H3B . . 110.2 ?
H3A C3 H3B . . 108.5 ?
N1 C4 C11 . . 112.99(10) ?
N1 C4 C3 . . 103.28(9) ?
C11 C4 C3 . . 110.91(10) ?
N1 C4 C10 . . 110.96(9) ?
C11 C4 C10 . . 107.56(10) ?
C3 C4 C10 . . 111.18(10) ?
C6 C5 C2 . . 113.58(10) ?
C6 C5 H5A . . 108.8 ?
C2 C5 H5A . . 108.8 ?
C6 C5 H5B . . 108.8 ?
C2 C5 H5B . . 108.8 ?
H5A C5 H5B . . 107.7 ?
C7 C6 C5 . . 110.69(10) ?
C7 C6 H6A . . 109.5 ?
C5 C6 H6A . . 109.5 ?
C7 C6 H6B . . 109.5 ?
C5 C6 H6B . . 109.5 ?
H6A C6 H6B . . 108.1 ?
C6 C7 C8 . . 110.10(10) ?
C6 C7 H7A . . 109.6 ?
C8 C7 H7A . . 109.6 ?
C6 C7 H7B . . 109.6 ?
C8 C7 H7B . . 109.6 ?
H7A C7 H7B . . 108.2 ?
C7 C8 C9 . . 111.79(10) ?
C7 C8 H8A . . 109.3 ?
C9 C8 H8A . . 109.3 ?
C7 C8 H8B . . 109.3 ?
C9 C8 H8B . . 109.3 ?
H8A C8 H8B . . 107.9 ?
C8 C9 C2 . . 113.24(10) ?
C8 C9 H9A . . 108.9 ?
C2 C9 H9A . . 108.9 ?
C8 C9 H9B . . 108.9 ?
C2 C9 H9B . . 108.9 ?
H9A C9 H9B . . 107.7 ?
C4 C10 H10A . . 109.5 ?
C4 C10 H10B . . 109.5 ?
H10A C10 H10B . . 109.5 ?
C4 C10 H10C . . 109.5 ?
H10A C10 H10C . . 109.5 ?
H10B C10 H10C . . 109.5 ?
C4 C11 H11A . . 109.5 ?
C4 C11 H11B . . 109.5 ?
H11A C11 H11B . . 109.5 ?
C4 C11 H11C . . 109.5 ?
H11A C11 H11C . . 109.5 ?
H11B C11 H11C . . 109.5 ?
N2 C12 C13 . . 112.38(10) ?
N2 C12 H12A . . 109.1 ?
C13 C12 H12A . . 109.1 ?
N2 C12 H12B . . 109.1 ?
C13 C12 H12B . . 109.1 ?
H12A C12 H12B . . 107.9 ?
C12 C13 H13A . . 109.5 ?
C12 C13 H13B . . 109.5 ?
H13A C13 H13B . . 109.5 ?
C12 C13 H13C . . 109.5 ?
H13A C13 H13C . . 109.5 ?
H13B C13 H13C . . 109.5 ?
N2 C14 C15 . . 111.30(10) ?
N2 C14 H14A . . 109.4 ?
C15 C14 H14A . . 109.4 ?
N2 C14 H14B . . 109.4 ?
C15 C14 H14B . . 109.4 ?
H14A C14 H14B . . 108.0 ?
C14 C15 H15A . . 109.5 ?
C14 C15 H15B . . 109.5 ?
H15A C15 H15B . . 109.5 ?
C14 C15 H15C . . 109.5 ?
H15A C15 H15C . . 109.5 ?
H15B C15 H15C . . 109.5 ?
C21 C16 C17 . . 118.98(11) ?
C21 C16 N1 . . 118.78(10) ?
C17 C16 N1 . . 122.22(10) ?
C18 C17 C16 . . 119.12(11) ?
C18 C17 C22 . . 117.14(11) ?
C16 C17 C22 . . 123.73(10) ?
C19 C18 C17 . . 121.59(12) ?
C19 C18 H18A . . 119.2 ?
C17 C18 H18A . . 119.2 ?
C20 C19 C18 . . 119.31(12) ?
C20 C19 H19A . . 120.3 ?
C18 C19 H19A . . 120.3 ?
C19 C20 C21 . . 121.47(12) ?
C19 C20 H20A . . 119.3 ?
C21 C20 H20A . . 119.3 ?
C20 C21 C16 . . 119.47(11) ?
C20 C21 C25 . . 118.29(11) ?
C16 C21 C25 . . 122.23(11) ?
C17 C22 C24 . . 112.06(10) ?
C17 C22 C23 . . 111.79(10) ?
C24 C22 C23 . . 108.81(10) ?
C17 C22 H22A . . 108.0 ?
C24 C22 H22A . . 108.0 ?
C23 C22 H22A . . 108.0 ?
C22 C23 H23A . . 109.5 ?
C22 C23 H23B . . 109.5 ?
H23A C23 H23B . . 109.5 ?
C22 C23 H23C . . 109.5 ?
H23A C23 H23C . . 109.5 ?
H23B C23 H23C . . 109.5 ?
C22 C24 H24A . . 109.5 ?
C22 C24 H24B . . 109.5 ?
H24A C24 H24B . . 109.5 ?
C22 C24 H24C . . 109.5 ?
H24A C24 H24C . . 109.5 ?
H24B C24 H24C . . 109.5 ?
C21 C25 C26 . . 111.94(10) ?
C21 C25 C27 . . 111.11(10) ?
C26 C25 C27 . . 109.66(11) ?
C21 C25 H25A . . 108.0 ?
C26 C25 H25A . . 108.0 ?
C27 C25 H25A . . 108.0 ?
C25 C26 H26A . . 109.5 ?
C25 C26 H26B . . 109.5 ?
H26A C26 H26B . . 109.5 ?
C25 C26 H26C . . 109.5 ?
H26A C26 H26C . . 109.5 ?
H26B C26 H26C . . 109.5 ?
C25 C27 H27A . . 109.5 ?
C25 C27 H27B . . 109.5 ?
H27A C27 H27B . . 109.5 ?
C25 C27 H27C . . 109.5 ?
H27A C27 H27C . . 109.5 ?
H27B C27 H27C . . 109.5 ?

loop_
_geom_bond_atom_site_label_1
_geom_bond_atom_site_label_2
_geom_bond_site_symmetry_2
_geom_bond_distance
_geom_bond_publ_flag
N1 C16 . 1.4412(15) ?
N1 C1 . 1.4794(15) ?
N1 C4 . 1.4928(15) ?
N2 C14 . 1.4662(16) ?
N2 C1 . 1.4675(14) ?
N2 C12 . 1.4745(15) ?
C1 C2 . 1.5741(16) ?
C1 H1A . 1.0000 ?
C2 C3 . 1.5449(16) ?
C2 C9 . 1.5445(16) ?
C2 C5 . 1.5456(16) ?
C3 C4 . 1.5402(16) ?
C3 H3A . 0.9900 ?
C3 H3B . 0.9900 ?
C4 C11 . 1.5324(17) ?
C4 C10 . 1.5406(17) ?
C5 C6 . 1.5340(17) ?
C5 H5A . 0.9900 ?
C5 H5B . 0.9900 ?
C6 C7 . 1.5260(17) ?
C6 H6A . 0.9900 ?
C6 H6B . 0.9900 ?
C7 C8 . 1.5271(18) ?
C7 H7A . 0.9900 ?
C7 H7B . 0.9900 ?
C8 C9 . 1.5307(16) ?
C8 H8A . 0.9900 ?
C8 H8B . 0.9900 ?
C9 H9A . 0.9900 ?
C9 H9B . 0.9900 ?
C10 H10A . 0.9800 ?
C10 H10B . 0.9800 ?
C10 H10C . 0.9800 ?
C11 H11A . 0.9800 ?
C11 H11B . 0.9800 ?
C11 H11C . 0.9800 ?
C12 C13 . 1.5186(19) ?
C12 H12A . 0.9900 ?
C12 H12B . 0.9900 ?
C13 H13A . 0.9800 ?
C13 H13B . 0.9800 ?
C13 H13C . 0.9800 ?
C14 C15 . 1.5274(17) ?
C14 H14A . 0.9900 ?
C14 H14B . 0.9900 ?
C15 H15A . 0.9800 ?
C15 H15B . 0.9800 ?
C15 H15C . 0.9800 ?
C16 C21 . 1.4162(16) ?
C16 C17 . 1.4215(17) ?
C17 C18 . 1.3974(17) ?
C17 C22 . 1.5260(17) ?
C18 C19 . 1.3853(18) ?
C18 H18A . 0.9500 ?
C19 C20 . 1.3800(19) ?
C19 H19A . 0.9500 ?
C20 C21 . 1.3978(17) ?
C20 H20A . 0.9500 ?
C21 C25 . 1.5222(17) ?
C22 C24 . 1.5361(17) ?
C22 C23 . 1.5390(17) ?
C22 H22A . 1.0000 ?
C23 H23A . 0.9800 ?
C23 H23B . 0.9800 ?
C23 H23C . 0.9800 ?
C24 H24A . 0.9800 ?
C24 H24B . 0.9800 ?
C24 H24C . 0.9800 ?
C25 C26 . 1.5337(17) ?
C25 C27 . 1.5370(18) ?
C25 H25A . 1.0000 ?
C26 H26A . 0.9800 ?
C26 H26B . 0.9800 ?
C26 H26C . 0.9800 ?
C27 H27A . 0.9800 ?
C27 H27B . 0.9800 ?
C27 H27C . 0.9800 ?

loop_
_geom_torsion_atom_site_label_1
_geom_torsion_atom_site_label_2
_geom_torsion_atom_site_label_3
_geom_torsion_atom_site_label_4
_geom_torsion_site_symmetry_1
_geom_torsion_site_symmetry_2
_geom_torsion_site_symmetry_3
_geom_torsion_site_symmetry_4
_geom_torsion
_geom_torsion_publ_flag
C14 N2 C1 N1 . . . . -44.13(14) ?
C12 N2 C1 N1 . . . . 89.84(12) ?
C14 N2 C1 C2 . . . . 81.21(13) ?
C12 N2 C1 C2 . . . . -144.82(10) ?
C16 N1 C1 N2 . . . . -82.53(12) ?
C4 N1 C1 N2 . . . . 129.41(10) ?
C16 N1 C1 C2 . . . . 147.71(10) ?
C4 N1 C1 C2 . . . . -0.35(12) ?
N2 C1 C2 C3 . . . . -146.18(10) ?
N1 C1 C2 C3 . . . . -15.85(11) ?
N2 C1 C2 C9 . . . . -23.88(14) ?
N1 C1 C2 C9 . . . . 106.45(11) ?
N2 C1 C2 C5 . . . . 95.48(11) ?
N1 C1 C2 C5 . . . . -134.18(10) ?
C9 C2 C3 C4 . . . . -97.89(11) ?
C5 C2 C3 C4 . . . . 141.50(10) ?
C1 C2 C3 C4 . . . . 26.27(12) ?
C16 N1 C4 C11 . . . . -10.30(15) ?
C1 N1 C4 C11 . . . . 136.35(10) ?
C16 N1 C4 C3 . . . . -130.19(11) ?
C1 N1 C4 C3 . . . . 16.45(12) ?
C16 N1 C4 C10 . . . . 110.60(12) ?
C1 N1 C4 C10 . . . . -102.76(11) ?
C2 C3 C4 N1 . . . . -26.48(12) ?
C2 C3 C4 C11 . . . . -147.79(10) ?
C2 C3 C4 C10 . . . . 92.57(11) ?
C3 C2 C5 C6 . . . . 68.34(13) ?
C9 C2 C5 C6 . . . . -54.98(13) ?
C1 C2 C5 C6 . . . . -179.06(9) ?
C2 C5 C6 C7 . . . . 57.69(13) ?
C5 C6 C7 C8 . . . . -55.75(13) ?
C6 C7 C8 C9 . . . . 55.59(13) ?
C7 C8 C9 C2 . . . . -56.42(13) ?
C3 C2 C9 C8 . . . . -69.22(13) ?
C5 C2 C9 C8 . . . . 53.96(13) ?
C1 C2 C9 C8 . . . . 173.39(10) ?
C14 N2 C12 C13 . . . . -132.20(11) ?
C1 N2 C12 C13 . . . . 91.09(13) ?
C1 N2 C14 C15 . . . . -145.42(11) ?
C12 N2 C14 C15 . . . . 79.99(13) ?
C1 N1 C16 C21 . . . . 118.88(11) ?
C4 N1 C16 C21 . . . . -96.14(13) ?
C1 N1 C16 C17 . . . . -59.47(14) ?
C4 N1 C16 C17 . . . . 85.51(14) ?
C21 C16 C17 C18 . . . . -2.55(16) ?
N1 C16 C17 C18 . . . . 175.80(10) ?
C21 C16 C17 C22 . . . . 176.45(10) ?
N1 C16 C17 C22 . . . . -5.21(17) ?
C16 C17 C18 C19 . . . . 1.60(18) ?
C22 C17 C18 C19 . . . . -177.46(11) ?
C17 C18 C19 C20 . . . . 0.55(19) ?
C18 C19 C20 C21 . . . . -1.75(19) ?
C19 C20 C21 C16 . . . . 0.76(18) ?
C19 C20 C21 C25 . . . . -179.70(11) ?
C17 C16 C21 C20 . . . . 1.40(16) ?
N1 C16 C21 C20 . . . . -177.00(10) ?
C17 C16 C21 C25 . . . . -178.12(10) ?
N1 C16 C21 C25 . . . . 3.48(16) ?
C18 C17 C22 C24 . . . . 54.13(14) ?
C16 C17 C22 C24 . . . . -124.88(12) ?
C18 C17 C22 C23 . . . . -68.32(14) ?
C16 C17 C22 C23 . . . . 112.66(13) ?
C20 C21 C25 C26 . . . . 52.45(15) ?
C16 C21 C25 C26 . . . . -128.02(12) ?
C20 C21 C25 C27 . . . . -70.53(14) ?
C16 C21 C25 C27 . . . . 109.01(13) ?

_cod_database_fobs_code 2243885
